data_2002404
loop_
_publ_author_name
'Lalla, A'
'Mueller-Buschbaum, Hk'

_publ_section_title
;
Zwei neue Erdalkalimetall-Oxoindate: Ba Ca2 In6 O12 und Ba Sr2 In6 O12.
;
_journal_name_full
;
Zeitschrift fuer Anorganische und Allgemeine Chemie
;
_journal_page_first 11
_journal_page_last 15
_journal_paper_doi 10.1002/zaac.19885630103
_journal_volume 563
_journal_year 1988
_chemical_formula_structural 'Ba Ca2 (In6 O12)'
_chemical_formula_sum 'Ba Ca2 In6 O12'
_chemical_name_systematic 'Barium dicalcium tecto-hexaindate'
_space_group_IT_number 176
_symmetry_cell_setting hexagonal
_symmetry_Int_Tables_number 176
_symmetry_space_group_name_Hall '-P 6c'
_symmetry_space_group_name_H-M 'P 63/m'
_cell_angle_alpha 90
_cell_angle_beta 90
_cell_angle_gamma 120
_cell_formula_units_Z 1
_cell_length_a 9.880(3)
_cell_length_b 9.880(3)
_cell_length_c 3.211(4)
_cell_volume 271.4
_refine_ls_R_factor_all 0.077
_cod_database_code 2002404

loop_
_symmetry_equiv_pos_as_xyz
x,y,z
-y,x-y,z
y-x,-x,z
-x,-y,1/2+z
y,y-x,1/2+z
x-y,x,1/2+z
-x,-y,-z
y,y-x,-z
x-y,x,-z
x,y,1/2-z
-y,x-y,1/2-z
y-x,-x,1/2-z

loop_
_atom_site_aniso_label
_atom_site_aniso_U_11
_atom_site_aniso_U_12
_atom_site_aniso_U_13
_atom_site_aniso_U_22
_atom_site_aniso_U_23
_atom_site_aniso_U_33
Ba1 0.0141(4) 0.0071(2) 0. 0.0141(4) 0. 0.0887(86)
Ca1 0.0015(2) 0.0008(1) 0. 0.0015(2) 0. 0.0007(4)
In1 0.0042(2) 0.0016(1) 0. 0.0041(1) 0. 0.0052(2)
O1 0.011(2) 0.015(2) 0. 0.028(3) 0. 0.007(2)
O2 0.007(1) 0.003(1) 0. 0.007(1) 0. 0.011(2)

loop_
_atom_site_label
_atom_site_type_symbol
_atom_site_symmetry_multiplicity
_atom_site_Wyckoff_symbol
_atom_site_fract_x
_atom_site_fract_y
_atom_site_fract_z
_atom_site_occupancy
_atom_site_attached_hydrogens
_atom_site_calc_flag
Ba1 Ba2+ 4 e 0. 0. 0.143(3) 0.25 0 d
Ca1 Ca2+ 2 c 0.33333 0.66667 0.25 1. 0 d
In1 In3+ 6 h 0.3469(1) 0.9968 0.25 1. 0 d
O1 O2- 6 h 0.1958(8) 0.3051(10) 0.25 1. 0 d
O2 O2- 6 h 0.5327(6) 0.3988(6) 0.25 1. 0 d

loop_
_atom_type_symbol
_atom_type_oxidation_number
Ba2+ 2.000
Ca2+ 2.000
In3+ 3.000
O2- -2.000
